data_1548900
loop_
_publ_author_name
'Call, Arnau'
'Franco, Federico'
'Kandoth, Noufal'
'Fern\'andez, Sergio'
'Gonz\'alez-B\'ejar, Mar\'ia'
'P\'erez-Prieto, Julia'
'Luis, Josep M.'
'Lloret-Fillol, Julio'

_publ_section_title
;
 Understanding light-driven H<sub>2</sub> evolution through the electronic
 tuning of aminopyridine cobalt complexes.
;
_journal_issue 9
_journal_name_full 'Chemical science'
_journal_page_first 2609
_journal_page_last 2619
_journal_paper_doi 10.1039/c7sc04328g
_journal_volume 9
_journal_year 2018
_chemical_formula_sum 'C16 H24 Co F6 N4 O6 S2'
_chemical_formula_weight 605.44
_chemical_properties_physical Air-sensitive
_space_group_IT_number 61
_space_group_name_Hall '-P 2ac 2ab'
_space_group_name_H-M_alt 'P b c a'
_symmetry_cell_setting orthorhombic
_symmetry_space_group_name_Hall '-P 2ac 2ab'
_symmetry_space_group_name_H-M 'P b c a'
_atom_sites_solution_hydrogens geom
_audit_creation_method SHELXL-2014
_audit_update_record
;
2017-10-05 deposited with the CCDC.
2018-02-09 downloaded from the CCDC.
;
_cell_angle_alpha 90
_cell_angle_beta 90
_cell_angle_gamma 90
_cell_formula_units_Z 8
_cell_length_a 9.312(2)
_cell_length_b 16.956(4)
_cell_length_c 29.498(7)
_cell_measurement_reflns_used 20276
_cell_measurement_temperature 100(2)
_cell_measurement_theta_max 27.573
_cell_measurement_theta_min 2.402
_cell_volume 4657.6(19)
_computing_cell_refinement 'Bruker APEX2 v2011.4-0'
_computing_data_collection 'Bruker APEX2 v2011.4-0'
_computing_data_reduction 'Bruker SAINT V7.60A'
_computing_molecular_graphics 'Bruker SHELXTL'
_computing_publication_material 'Bruker SHELXTL'
_computing_structure_refinement 'SHELXL-2014 (Sheldrick, 2014)'
_computing_structure_solution Sir2011
_diffrn_ambient_temperature 100(2)
_diffrn_detector_area_resol_mean 512
_diffrn_detector_type 'PILATUS 200K'
_diffrn_measured_fraction_theta_full 0.974
_diffrn_measured_fraction_theta_max 0.956
_diffrn_measurement_device_type '1/4chi goniometer'
_diffrn_measurement_method
;
 Fullsphere data collection, phi and omega scans
;
_diffrn_measurement_specimen_support 'magnetic support with MicroMount'
_diffrn_radiation_monochromator 'Confocal Max Flux optic'
_diffrn_radiation_type MoK\a
_diffrn_radiation_wavelength 0.7107
_diffrn_reflns_av_R_equivalents 0.0216
_diffrn_reflns_av_unetI/netI 0.0176
_diffrn_reflns_Laue_measured_fraction_full 0.974
_diffrn_reflns_Laue_measured_fraction_max 0.956
_diffrn_reflns_limit_h_max 12
_diffrn_reflns_limit_h_min -11
_diffrn_reflns_limit_k_max 20
_diffrn_reflns_limit_k_min -22
_diffrn_reflns_limit_l_max 38
_diffrn_reflns_limit_l_min -38
_diffrn_reflns_number 20276
_diffrn_reflns_point_group_measured_fraction_full 0.974
_diffrn_reflns_point_group_measured_fraction_max 0.956
_diffrn_reflns_theta_full 25.242
_diffrn_reflns_theta_max 27.573
_diffrn_reflns_theta_min 2.402
_diffrn_source 'Microfocus rotating anode X-ray tube'
_diffrn_source_current 24
_diffrn_source_power 50
_diffrn_source_size '0.2 mm x 0.2 mm fine focus'
_diffrn_source_type 'Rigaku MicroMax-007HF'
_exptl_absorpt_coefficient_mu 1.006
_exptl_absorpt_correction_T_max 0.951
_exptl_absorpt_correction_T_min 0.732
_exptl_absorpt_correction_type empirical
_exptl_absorpt_process_details
; 
 SADABS Version 2008/1 Bruker-Nonius
 Blessing, Acta Cryst. (1995) A51 33-38
;
_exptl_crystal_colour purple
_exptl_crystal_density_diffrn 1.727
_exptl_crystal_description Block
_exptl_crystal_F_000 2472
_exptl_crystal_size_max 0.20
_exptl_crystal_size_mid 0.20
_exptl_crystal_size_min 0.05
_refine_diff_density_max 0.397
_refine_diff_density_min -0.369
_refine_diff_density_rms 0.053
_refine_ls_extinction_method none
_refine_ls_goodness_of_fit_ref 1.091
_refine_ls_hydrogen_treatment constr
_refine_ls_matrix_type full
_refine_ls_number_parameters 318
_refine_ls_number_reflns 5153
_refine_ls_number_restraints 6
_refine_ls_restrained_S_all 1.092
_refine_ls_R_factor_all 0.0251
_refine_ls_R_factor_gt 0.0227
_refine_ls_shift/su_max 0.003
_refine_ls_shift/su_mean 0.000
_refine_ls_structure_factor_coef Fsqd
_refine_ls_weighting_details 'w=1/[\s^2^(Fo^2^)+(0.0212P)^2^+3.6949P] where P=(Fo^2^+2Fc^2^)/3'
_refine_ls_weighting_scheme calc
_refine_ls_wR_factor_gt 0.0556
_refine_ls_wR_factor_ref 0.0568
_reflns_Friedel_coverage 0.000
_reflns_number_gt 4820
_reflns_number_total 5153
_reflns_threshold_expression 'I > 2\s(I)'
_cod_data_source_file c7sc04328g2.cif
_cod_data_source_block Co_PytacnMe2
_cod_depositor_comments
;
The following automatic conversions were performed:

'_symmetry_cell_setting' value 'Orthorhombic' changed to
'orthorhombic' according to
/home/data/users/saulius/crontab/automatic-downloads/rss-feeds/RSC/lib/dictionaries/cif_core.dic
dictionary named 'cif_core.dic' version 2.4.2 from 2011-04-26.

Automatic conversion script
Id: cif_fix_values 4973 2017-02-22 13:04:09Z antanas 

 Adding full bibliography for 1548897--1548902.cif.
;
_cod_original_cell_volume 4657.5(19)
_cod_original_sg_symbol_H-M Pbca
_cod_database_code 1548900
_shelx_space_group_comment
;
The symmetry employed for this shelxl refinement is uniquely defined
by the following loop, which should always be used as a source of
symmetry information in preference to the above space-group names.
They are only intended as comments.
;
_shelx_estimated_absorpt_t_min 0.824
_shelx_estimated_absorpt_t_max 0.951
_shelxl_version_number 2014-3

loop_
_space_group_symop_operation_xyz
'x, y, z'
'-x+1/2, -y, z+1/2'
'-x, y+1/2, -z+1/2'
'x+1/2, -y+1/2, -z'
'-x, -y, -z'
'x-1/2, y, -z-1/2'
'x, -y-1/2, z-1/2'
'-x-1/2, y-1/2, z'

loop_
_atom_site_label
_atom_site_type_symbol
_atom_site_fract_x
_atom_site_fract_y
_atom_site_fract_z
_atom_site_U_iso_or_equiv
_atom_site_adp_type
_atom_site_occupancy
_atom_site_site_symmetry_order
_atom_site_calc_flag
_atom_site_refinement_flags_posn
_atom_site_refinement_flags_adp
Co1 Co 0.64306(2) 0.18665(2) 0.62255(2) 0.00759(5) Uani 1 1 d . .
S1 S 0.45393(4) 0.34564(2) 0.67081(2) 0.01189(7) Uani 1 1 d . .
S2 S 0.32303(3) 0.12438(2) 0.58756(2) 0.01000(7) Uani 1 1 d . .
N1 N 0.82673(12) 0.23474(7) 0.65561(4) 0.0104(2) Uani 1 1 d . .
N2 N 0.62668(12) 0.12947(7) 0.68537(4) 0.0106(2) Uani 1 1 d . .
N3 N 0.80001(12) 0.10595(7) 0.59447(4) 0.0105(2) Uani 1 1 d . .
N4 N 0.71272(12) 0.26061(7) 0.56777(4) 0.0116(2) Uani 1 1 d . .
O1 O 0.48958(11) 0.27199(6) 0.64804(3) 0.0152(2) Uani 1 1 d . .
O2 O 0.47487(12) 0.34410(7) 0.71907(4) 0.0205(2) Uani 1 1 d . .
O3 O 0.50369(12) 0.41508(6) 0.64774(4) 0.0225(2) Uani 1 1 d . .
O4 O 0.47847(10) 0.13724(6) 0.58496(3) 0.0133(2) Uani 1 1 d . .
O5 O 0.27194(11) 0.10239(7) 0.63159(3) 0.0189(2) Uani 1 1 d . .
O6 O 0.23901(12) 0.18092(6) 0.56302(4) 0.0194(2) Uani 1 1 d . .
C1 C 0.79034(15) 0.23610(8) 0.70459(5) 0.0130(3) Uani 1 1 d . .
H1A H 0.7303 0.2814 0.7111 0.016 Uiso 1 1 calc R U
H1B H 0.8776 0.2408 0.7224 0.016 Uiso 1 1 calc R U
C2 C 0.71194(14) 0.16136(8) 0.71757(4) 0.0112(3) Uani 1 1 d . .
C3 C 0.72305(15) 0.12831(9) 0.76049(5) 0.0144(3) Uani 1 1 d . .
H3 H 0.7818 0.1513 0.7823 0.017 Uiso 1 1 calc R U
C4 C 0.64541(16) 0.06061(9) 0.77043(5) 0.0162(3) Uani 1 1 d . .
H4 H 0.6514 0.0378 0.7990 0.019 Uiso 1 1 calc R U
C5 C 0.55876(16) 0.02737(9) 0.73726(5) 0.0153(3) Uani 1 1 d . .
H5 H 0.5064 -0.0182 0.7431 0.018 Uiso 1 1 calc R U
C6 C 0.55218(15) 0.06375(8) 0.69523(5) 0.0128(3) Uani 1 1 d . .
H6 H 0.4939 0.0418 0.6730 0.015 Uiso 1 1 calc R U
C7 C 0.84148(15) 0.31436(8) 0.63556(5) 0.0129(3) Uani 1 1 d . .
H7A H 0.9317 0.3377 0.6451 0.016 Uiso 1 1 calc R U
H7B H 0.7640 0.3479 0.6462 0.016 Uiso 1 1 calc R U
C8 C 0.83721(15) 0.30913(9) 0.58363(5) 0.0137(3) Uani 1 1 d . .
H8A H 0.8298 0.3618 0.5710 0.016 Uiso 1 1 calc R U
H8B H 0.9259 0.2858 0.5728 0.016 Uiso 1 1 calc R U
C9 C 0.75543(16) 0.20247(9) 0.53249(4) 0.0143(3) Uani 1 1 d . .
H9A H 0.8016 0.2299 0.5076 0.017 Uiso 1 1 calc R U
H9B H 0.6703 0.1766 0.5207 0.017 Uiso 1 1 calc R U
C10 C 0.85757(15) 0.14074(9) 0.55149(5) 0.0138(3) Uani 1 1 d . .
H10A H 0.8712 0.0992 0.5293 0.017 Uiso 1 1 calc R U
H10B H 0.9502 0.1648 0.5574 0.017 Uiso 1 1 calc R U
C11 C 0.91248(14) 0.10159(8) 0.63026(5) 0.0121(3) Uani 1 1 d . .
H11A H 0.9965 0.0749 0.6183 0.015 Uiso 1 1 calc R U
H11B H 0.8766 0.0711 0.6557 0.015 Uiso 1 1 calc R U
C12 C 0.95466(14) 0.18372(8) 0.64649(5) 0.0124(3) Uani 1 1 d . .
H12A H 1.0111 0.1791 0.6740 0.015 Uiso 1 1 calc R U
H12B H 1.0142 0.2087 0.6237 0.015 Uiso 1 1 calc R U
C13 C 0.59703(16) 0.31195(9) 0.54975(5) 0.0153(3) Uani 1 1 d . .
H13A H 0.6294 0.3372 0.5225 0.023 Uiso 1 1 calc R U
H13B H 0.5731 0.3513 0.5719 0.023 Uiso 1 1 calc R U
H13C H 0.5137 0.2806 0.5433 0.023 Uiso 1 1 calc R U
C14 C 0.74316(16) 0.02603(8) 0.58587(5) 0.0147(3) Uani 1 1 d . .
H14A H 0.8199 -0.0079 0.5763 0.022 Uiso 1 1 calc R U
H14B H 0.6713 0.0285 0.5626 0.022 Uiso 1 1 calc R U
H14C H 0.7013 0.0056 0.6132 0.022 Uiso 1 1 calc R U
C15 C 0.25867(16) 0.34848(9) 0.66391(5) 0.0170(3) Uani 1 1 d . .
C16 C 0.30804(17) 0.03481(10) 0.55359(6) 0.0216(3) Uani 1 1 d . .
F1 F 0.19618(10) 0.29122(6) 0.68782(4) 0.0259(2) Uani 1 1 d . .
F2 F 0.20450(10) 0.41673(6) 0.67816(4) 0.0309(2) Uani 1 1 d . .
F3 F 0.22089(11) 0.33918(7) 0.62081(3) 0.0300(2) Uani 1 1 d . .
F4 F 0.38282(12) -0.02412(6) 0.57136(4) 0.0352(3) Uani 1 1 d . .
F5 F 0.35817(12) 0.04719(7) 0.51178(3) 0.0347(3) Uani 1 1 d . .
F6 F 0.17142(11) 0.01207(7) 0.54986(5) 0.0423(3) Uani 1 1 d . U

loop_
_atom_site_aniso_label
_atom_site_aniso_U_11
_atom_site_aniso_U_22
_atom_site_aniso_U_33
_atom_site_aniso_U_23
_atom_site_aniso_U_13
_atom_site_aniso_U_12
Co1 0.00737(9) 0.00824(9) 0.00716(8) 0.00037(6) -0.00051(6) -0.00041(6)
S1 0.01053(15) 0.00927(16) 0.01588(16) -0.00106(12) 0.00228(12) 0.00005(12)
S2 0.00842(14) 0.01348(16) 0.00810(14) -0.00051(12) -0.00060(11) -0.00105(12)
N1 0.0104(5) 0.0090(5) 0.0118(5) -0.0001(4) -0.0009(4) -0.0003(4)
N2 0.0110(5) 0.0113(6) 0.0095(5) 0.0008(4) -0.0008(4) 0.0011(4)
N3 0.0103(5) 0.0099(5) 0.0114(5) -0.0012(4) -0.0004(4) -0.0002(4)
N4 0.0101(5) 0.0130(6) 0.0116(5) 0.0016(4) 0.0002(4) 0.0003(4)
O1 0.0148(5) 0.0120(5) 0.0189(5) -0.0032(4) 0.0020(4) 0.0035(4)
O2 0.0209(5) 0.0235(6) 0.0172(5) -0.0050(4) -0.0006(4) -0.0002(4)
O3 0.0211(5) 0.0126(5) 0.0337(6) 0.0043(5) 0.0076(5) -0.0030(4)
O4 0.0095(4) 0.0179(5) 0.0126(4) -0.0041(4) 0.0001(4) -0.0018(4)
O5 0.0146(5) 0.0309(6) 0.0113(5) 0.0035(4) 0.0023(4) -0.0012(4)
O6 0.0163(5) 0.0225(6) 0.0193(5) 0.0049(4) -0.0034(4) 0.0036(4)
C1 0.0148(6) 0.0131(7) 0.0112(6) -0.0029(5) -0.0033(5) -0.0007(5)
C2 0.0114(6) 0.0117(6) 0.0106(6) -0.0022(5) -0.0006(5) 0.0036(5)
C3 0.0169(7) 0.0164(7) 0.0099(6) -0.0017(5) -0.0018(5) 0.0058(5)
C4 0.0207(7) 0.0180(7) 0.0100(6) 0.0039(5) 0.0017(5) 0.0084(6)
C5 0.0164(7) 0.0142(7) 0.0154(6) 0.0044(5) 0.0024(5) 0.0017(5)
C6 0.0121(6) 0.0131(7) 0.0133(6) 0.0012(5) -0.0001(5) 0.0004(5)
C7 0.0103(6) 0.0091(6) 0.0194(7) -0.0001(5) -0.0011(5) -0.0012(5)
C8 0.0115(6) 0.0121(7) 0.0177(7) 0.0035(5) 0.0015(5) -0.0022(5)
C9 0.0150(6) 0.0174(7) 0.0106(6) 0.0009(5) 0.0028(5) 0.0011(5)
C10 0.0128(6) 0.0160(7) 0.0125(6) -0.0013(5) 0.0035(5) 0.0014(5)
C11 0.0098(6) 0.0118(6) 0.0147(6) -0.0006(5) -0.0022(5) 0.0018(5)
C12 0.0089(6) 0.0124(6) 0.0159(6) -0.0006(5) -0.0031(5) 0.0008(5)
C13 0.0141(7) 0.0173(7) 0.0146(6) 0.0054(6) -0.0002(5) 0.0028(5)
C14 0.0152(6) 0.0112(7) 0.0179(6) -0.0043(5) -0.0011(6) -0.0001(5)
C15 0.0136(6) 0.0118(7) 0.0255(7) -0.0021(6) 0.0002(6) 0.0008(5)
C16 0.0169(7) 0.0222(8) 0.0256(8) -0.0085(6) -0.0009(6) -0.0039(6)
F1 0.0167(4) 0.0215(5) 0.0396(6) 0.0036(4) 0.0035(4) -0.0073(4)
F2 0.0164(4) 0.0160(5) 0.0603(7) -0.0121(5) 0.0029(5) 0.0051(4)
F3 0.0246(5) 0.0370(6) 0.0285(5) -0.0005(4) -0.0111(4) 0.0060(4)
F4 0.0361(6) 0.0146(5) 0.0549(7) -0.0035(5) 0.0025(5) 0.0007(4)
F5 0.0366(6) 0.0493(7) 0.0182(5) -0.0185(5) 0.0016(4) -0.0006(5)
F6 0.0208(5) 0.0434(7) 0.0629(8) -0.0283(6) -0.0012(5) -0.0145(5)

loop_
_atom_type_symbol
_atom_type_description
_atom_type_scat_dispersion_real
_atom_type_scat_dispersion_imag
_atom_type_scat_source
C C 0.0033 0.0016 'International Tables Vol C Tables 4.2.6.8 and 6.1.1.4'
H H 0.0000 0.0000 'International Tables Vol C Tables 4.2.6.8 and 6.1.1.4'
N N 0.0061 0.0033 'International Tables Vol C Tables 4.2.6.8 and 6.1.1.4'
O O 0.0106 0.0060 'International Tables Vol C Tables 4.2.6.8 and 6.1.1.4'
F F 0.0171 0.0103 'International Tables Vol C Tables 4.2.6.8 and 6.1.1.4'
S S 0.1246 0.1234 'International Tables Vol C Tables 4.2.6.8 and 6.1.1.4'
Co Co 0.3494 0.9721 'International Tables Vol C Tables 4.2.6.8 and 6.1.1.4'

loop_
_geom_angle_atom_site_label_1
_geom_angle_atom_site_label_2
_geom_angle_atom_site_label_3
_geom_angle
O4 Co1 N2 103.44(5)
O4 Co1 N1 174.14(4)
N2 Co1 N1 80.26(5)
O4 Co1 N4 93.27(4)
N2 Co1 N4 163.27(5)
N1 Co1 N4 83.02(5)
O4 Co1 N3 92.24(4)
N2 Co1 N3 95.45(5)
N1 Co1 N3 82.84(5)
N4 Co1 N3 82.95(5)
O4 Co1 O1 88.16(4)
N2 Co1 O1 87.37(4)
N1 Co1 O1 96.60(4)
N4 Co1 O1 94.03(4)
N3 Co1 O1 176.98(4)
O3 S1 O2 116.12(7)
O3 S1 O1 114.26(7)
O2 S1 O1 114.23(7)
O3 S1 C15 104.24(7)
O2 S1 C15 104.21(7)
O1 S1 C15 101.41(7)
O5 S2 O6 116.78(7)
O5 S2 O4 114.47(6)
O6 S2 O4 114.39(7)
O5 S2 C16 104.82(8)
O6 S2 C16 103.74(7)
O4 S2 C16 99.82(7)
C7 N1 C1 113.32(11)
C7 N1 C12 112.43(11)
C1 N1 C12 111.45(11)
C7 N1 Co1 103.92(8)
C1 N1 Co1 105.56(8)
C12 N1 Co1 109.60(8)
C6 N2 C2 118.87(12)
C6 N2 Co1 127.73(9)
C2 N2 Co1 113.18(9)
C14 N3 C11 109.17(11)
C14 N3 C10 110.15(11)
C11 N3 C10 111.60(11)
C14 N3 Co1 113.79(9)
C11 N3 Co1 103.57(8)
C10 N3 Co1 108.44(8)
C13 N4 C9 109.41(11)
C13 N4 C8 110.60(11)
C9 N4 C8 112.08(11)
C13 N4 Co1 113.16(8)
C9 N4 Co1 102.73(8)
C8 N4 Co1 108.67(8)
S1 O1 Co1 151.94(7)
S2 O4 Co1 139.79(6)
N1 C1 C2 110.11(11)
N2 C2 C3 121.57(13)
N2 C2 C1 116.18(12)
C3 C2 C1 122.23(12)
C4 C3 C2 119.19(13)
C5 C4 C3 119.32(13)
C6 C5 C4 118.40(14)
N2 C6 C5 122.65(13)
N1 C7 C8 110.10(11)
N4 C8 C7 111.33(11)
N4 C9 C10 111.43(11)
N3 C10 C9 111.05(11)
N3 C11 C12 111.02(11)
N1 C12 C11 112.30(11)
F3 C15 F2 107.78(13)
F3 C15 F1 107.71(12)
F2 C15 F1 107.49(13)
F3 C15 S1 111.49(10)
F2 C15 S1 111.37(10)
F1 C15 S1 110.82(10)
F4 C16 F6 108.40(14)
F4 C16 F5 107.46(14)
F6 C16 F5 107.61(14)
F4 C16 S2 111.71(11)
F6 C16 S2 111.03(11)
F5 C16 S2 110.46(12)

loop_
_geom_bond_atom_site_label_1
_geom_bond_atom_site_label_2
_geom_bond_distance
Co1 O4 2.0689(10)
Co1 N2 2.0969(12)
Co1 N1 2.1309(12)
Co1 N4 2.1458(12)
Co1 N3 2.1667(12)
Co1 O1 2.1684(10)
S1 O3 1.4368(11)
S1 O2 1.4371(11)
S1 O1 1.4563(10)
S1 C15 1.8301(16)
S2 O5 1.4325(11)
S2 O6 1.4336(11)
S2 O4 1.4657(10)
S2 C16 1.8250(17)
N1 C7 1.4805(18)
N1 C1 1.4842(17)
N1 C12 1.4965(17)
N2 C6 1.3446(18)
N2 C2 1.3509(17)
N3 C14 1.4768(18)
N3 C11 1.4889(17)
N3 C10 1.4974(18)
N4 C13 1.4834(18)
N4 C9 1.4876(18)
N4 C8 1.4965(18)
C1 C2 1.512(2)
C2 C3 1.3884(19)
C3 C4 1.388(2)
C4 C5 1.388(2)
C5 C6 1.3862(19)
C7 C8 1.535(2)
C9 C10 1.521(2)
C11 C12 1.5242(19)
C15 F3 1.3285(18)
C15 F2 1.3305(17)
C15 F1 1.3339(18)
C16 F4 1.326(2)
C16 F6 1.3338(18)
C16 F5 1.3354(19)

loop_
_geom_torsion_atom_site_label_1
_geom_torsion_atom_site_label_2
_geom_torsion_atom_site_label_3
_geom_torsion_atom_site_label_4
_geom_torsion
O3 S1 O1 Co1 63.35(16)
O2 S1 O1 Co1 -73.74(15)
C15 S1 O1 Co1 174.84(14)
O5 S2 O4 Co1 -39.91(13)
O6 S2 O4 Co1 98.67(11)
C16 S2 O4 Co1 -151.25(10)
C7 N1 C1 C2 153.90(11)
C12 N1 C1 C2 -78.10(13)
Co1 N1 C1 C2 40.82(12)
C6 N2 C2 C3 -0.6(2)
Co1 N2 C2 C3 -175.63(10)
C6 N2 C2 C1 -178.81(12)
Co1 N2 C2 C1 6.19(15)
N1 C1 C2 N2 -32.81(16)
N1 C1 C2 C3 149.02(13)
N2 C2 C3 C4 0.4(2)
C1 C2 C3 C4 178.49(13)
C2 C3 C4 C5 0.2(2)
C3 C4 C5 C6 -0.5(2)
C2 N2 C6 C5 0.3(2)
Co1 N2 C6 C5 174.45(10)
C4 C5 C6 N2 0.3(2)
C1 N1 C7 C8 -164.36(11)
C12 N1 C7 C8 68.14(14)
Co1 N1 C7 C8 -50.29(12)
C13 N4 C8 C7 104.24(13)
C9 N4 C8 C7 -133.37(12)
Co1 N4 C8 C7 -20.54(13)
N1 C7 C8 N4 49.04(15)
C13 N4 C9 C10 -171.50(11)
C8 N4 C9 C10 65.44(14)
Co1 N4 C9 C10 -51.03(12)
C14 N3 C10 C9 104.56(13)
C11 N3 C10 C9 -134.01(12)
Co1 N3 C10 C9 -20.55(13)
N4 C9 C10 N3 50.03(15)
C14 N3 C11 C12 -169.52(11)
C10 N3 C11 C12 68.49(14)
Co1 N3 C11 C12 -47.97(12)
C7 N1 C12 C11 -133.34(12)
C1 N1 C12 C11 98.17(13)
Co1 N1 C12 C11 -18.30(13)
N3 C11 C12 N1 46.25(15)
O3 S1 C15 F3 66.43(12)
O2 S1 C15 F3 -171.37(11)
O1 S1 C15 F3 -52.49(12)
O3 S1 C15 F2 -53.99(13)
O2 S1 C15 F2 68.21(12)
O1 S1 C15 F2 -172.92(11)
O3 S1 C15 F1 -173.61(10)
O2 S1 C15 F1 -51.41(12)
O1 S1 C15 F1 67.47(12)
O5 S2 C16 F4 -58.09(13)
O6 S2 C16 F4 178.91(11)
O4 S2 C16 F4 60.63(12)
O5 S2 C16 F6 63.05(14)
O6 S2 C16 F6 -59.94(14)
O4 S2 C16 F6 -178.22(12)
O5 S2 C16 F5 -177.64(11)
O6 S2 C16 F5 59.36(12)
O4 S2 C16 F5 -58.92(12)
